data_1565589
loop_
_publ_author_name
'Kim, Yumin'
'Kang, Sangyoon'
'Lee, Byung Hun'
'Song, Youngjun'
'Kang, Sunah'
'Park, Hye Yoon'
'Lee, Yan'

_publ_section_title
;
 &#x000D; De novo generation of a bright blue fluorophore from
 2-oxoglutarate in biological samples
;
_journal_name_full 'Chemical Science'
_journal_paper_doi 10.1039/D1SC05808H
_journal_year 2021
_chemical_formula_moiety 'C18 H20 N2 O2'
_chemical_formula_sum 'C18 H20 N2 O2'
_chemical_formula_weight 296.36
_chemical_name_systematic DTTP4
_space_group_crystal_system orthorhombic
_space_group_IT_number 61
_space_group_name_Hall '-P 2ac 2ab'
_space_group_name_H-M_alt 'P b c a'
_atom_sites_solution_hydrogens geom
_atom_sites_solution_primary dual
_audit_creation_date 2019-05-15
_audit_creation_method
;
Olex2 1.2
(compiled 2018.05.29 svn.r3508 for OlexSys, GUI svn.r5506)
;
_audit_update_record
;
2021-01-19 deposited with the CCDC.	2021-11-24 downloaded from the CCDC.
;
_cell_angle_alpha 90
_cell_angle_beta 90
_cell_angle_gamma 90
_cell_formula_units_Z 8
_cell_length_a 11.6320(8)
_cell_length_b 9.0024(9)
_cell_length_c 29.319(2)
_cell_measurement_reflns_used 2808
_cell_measurement_temperature 292.6(3)
_cell_measurement_theta_max 24.5700
_cell_measurement_theta_min 3.2700
_cell_volume 3070.2(4)
_computing_cell_refinement 'CrysAlisPro 1.171.39.29d (Rigaku OD, 2017)'
_computing_data_collection 'CrysAlisPro 1.171.39.29d (Rigaku OD, 2017)'
_computing_data_reduction 'CrysAlisPro 1.171.39.29d (Rigaku OD, 2017)'
_computing_molecular_graphics 'Olex2 (Dolomanov et al., 2009)'
_computing_publication_material 'Olex2 (Dolomanov et al., 2009)'
_computing_structure_refinement 'ShelXL (Sheldrick, 2015)'
_computing_structure_solution 'ShelXT (Sheldrick, 2015)'
_diffrn_ambient_environment air
_diffrn_ambient_temperature 292.6(3)
_diffrn_detector 'CCD plate'
_diffrn_detector_area_resol_mean 5.2262
_diffrn_detector_type AtlasS2
_diffrn_measured_fraction_theta_full 1.000
_diffrn_measured_fraction_theta_max 0.876
_diffrn_measurement_details
;
List of Runs (angles in degrees, time in seconds):

  # Type    Start    End  Width  t~exp~   \w     \q     \k     \f   Frames
#--------------------------------------------------------------------------
  1  \w     -9.00  58.00   1.00    8.74    --  -11.04  41.00-114.00   67
  2  \w    -46.00   9.00   1.00    8.74    --  -11.04 -41.00  92.00   55
  3  \w    -19.00  30.00   1.00    8.74    --  -11.04 -99.00 -90.00   49
  4  \w    -12.00  17.00   1.00    8.74    --  -11.04 -99.00   0.00   29
  5  \w    -17.00  45.00   1.00    8.74    --   11.51 -99.00 120.00   62
;
_diffrn_measurement_device 'four-circle diffractometer'
_diffrn_measurement_device_type 'SuperNova, Dual, Cu at home/near, AtlasS2'
_diffrn_measurement_method '\w scans'
_diffrn_orient_matrix_type 'CrysAlisPro convention (1999,Acta A55,543-557)'
_diffrn_orient_matrix_UB_11 0.0405091000
_diffrn_orient_matrix_UB_12 0.0434096000
_diffrn_orient_matrix_UB_13 -0.0122350000
_diffrn_orient_matrix_UB_21 0.0412594000
_diffrn_orient_matrix_UB_22 -0.0574803000
_diffrn_orient_matrix_UB_23 0.0022942000
_diffrn_orient_matrix_UB_31 -0.0193200000
_diffrn_orient_matrix_UB_32 -0.0319564000
_diffrn_orient_matrix_UB_33 -0.0207467000
_diffrn_radiation_monochromator mirror
_diffrn_radiation_probe x-ray
_diffrn_radiation_type MoK\a
_diffrn_radiation_wavelength 0.71073
_diffrn_reflns_av_R_equivalents 0.0666
_diffrn_reflns_av_unetI/netI 0.0586
_diffrn_reflns_Laue_measured_fraction_full 1.000
_diffrn_reflns_Laue_measured_fraction_max 0.876
_diffrn_reflns_limit_h_max 13
_diffrn_reflns_limit_h_min -14
_diffrn_reflns_limit_k_max 11
_diffrn_reflns_limit_k_min -12
_diffrn_reflns_limit_l_max 37
_diffrn_reflns_limit_l_min -35
_diffrn_reflns_number 20698
_diffrn_reflns_point_group_measured_fraction_full 1.000
_diffrn_reflns_point_group_measured_fraction_max 0.876
_diffrn_reflns_theta_full 25.242
_diffrn_reflns_theta_max 29.535
_diffrn_reflns_theta_min 2.235
_diffrn_source 'micro-focus sealed X-ray tube'
_diffrn_source_type 'SuperNova (Mo) X-ray Source'
_exptl_absorpt_coefficient_mu 0.084
_exptl_absorpt_correction_T_max 1.00000
_exptl_absorpt_correction_T_min 0.52253
_exptl_absorpt_correction_type multi-scan
_exptl_absorpt_process_details
;
CrysAlisPro 1.171.39.29d (Rigaku Oxford Diffraction, 2017)
Empirical absorption correction using spherical harmonics,
 implemented in SCALE3 ABSPACK scaling algorithm.
;
_exptl_crystal_colour 'metallic light white'
_exptl_crystal_colour_lustre metallic
_exptl_crystal_colour_modifier light
_exptl_crystal_colour_primary white
_exptl_crystal_density_diffrn 1.282
_exptl_crystal_description block
_exptl_crystal_F_000 1264
_exptl_crystal_size_max 0.255
_exptl_crystal_size_mid 0.103
_exptl_crystal_size_min 0.073
_refine_diff_density_max 0.148
_refine_diff_density_min -0.175
_refine_diff_density_rms 0.040
_refine_ls_extinction_method none
_refine_ls_goodness_of_fit_ref 1.035
_refine_ls_hydrogen_treatment constr
_refine_ls_matrix_type full
_refine_ls_number_parameters 202
_refine_ls_number_reflns 3770
_refine_ls_number_restraints 0
_refine_ls_restrained_S_all 1.035
_refine_ls_R_factor_all 0.1256
_refine_ls_R_factor_gt 0.0638
_refine_ls_shift/su_max 0.000
_refine_ls_shift/su_mean 0.000
_refine_ls_structure_factor_coef Fsqd
_refine_ls_weighting_details 'w=1/[\s^2^(Fo^2^)+(0.0484P)^2^+0.9336P] where P=(Fo^2^+2Fc^2^)/3'
_refine_ls_weighting_scheme calc
_refine_ls_wR_factor_gt 0.1270
_refine_ls_wR_factor_ref 0.1553
_reflns_Friedel_coverage 0.000
_reflns_number_gt 2106
_reflns_number_total 3770
_reflns_threshold_expression 'I > 2\s(I)'
_cod_data_source_file d1sc05808h2.cif
_cod_data_source_block exp_1362-5
_cod_database_code 1565589
_shelx_shelxl_version_number 2017/1
_chemical_oxdiff_formula 'C18 H20 N2 O2'
_chemical_oxdiff_usercomment 'ethylmaleimide based FP'
_shelx_space_group_comment
;
The symmetry employed for this shelxl refinement is uniquely defined
by the following loop, which should always be used as a source of
symmetry information in preference to the above space-group names.
They are only intended as comments.
;
_shelx_estimated_absorpt_t_max 0.994
_shelx_estimated_absorpt_t_min 0.979
_reflns_odcompleteness_completeness 99.86
_reflns_odcompleteness_iscentric 1
_reflns_odcompleteness_theta 26.32
_olex2_refinement_description
;
1. Fixed Uiso
 At 1.2 times of:
  All C(H) groups, All C(H,H) groups
 At 1.5 times of:
  All C(H,H,H) groups
2.a Ternary CH refined with riding coordinates:
 C21(H21)
2.b Secondary CH2 refined with riding coordinates:
 C16(H16A,H16B), C7(H7A,H7B)
2.c Aromatic/amide H refined with riding coordinates:
 C12(H12), C1(H1), C5(H5), C4(H4), C3(H3), C2(H2)
2.d Idealised Me refined as rotating group:
 C17(H17A,H17B,H17C), C19(H19A,H19B,H19C), C22(H22A,H22B,H22C)
;
_olex2_submission_special_instructions 'No special instructions were received'
_oxdiff_exptl_absorpt_empirical_details
;
Empirical correction (ABSPACK) includes:
- Absorption correction using spherical harmonics
- Frame scaling
;
_oxdiff_exptl_absorpt_empirical_full_max 1.506
_oxdiff_exptl_absorpt_empirical_full_min 0.539

loop_
_space_group_symop_operation_xyz
'x, y, z'
'-x+1/2, -y, z+1/2'
'-x, y+1/2, -z+1/2'
'x+1/2, -y+1/2, -z'
'-x, -y, -z'
'x-1/2, y, -z-1/2'
'x, -y-1/2, z-1/2'
'-x-1/2, y-1/2, z'

loop_
_atom_site_label
_atom_site_type_symbol
_atom_site_fract_x
_atom_site_fract_y
_atom_site_fract_z
_atom_site_U_iso_or_equiv
_atom_site_adp_type
_atom_site_occupancy
_atom_site_site_symmetry_order
_atom_site_calc_flag
_atom_site_refinement_flags_posn
_atom_site_refinement_flags_adp
_atom_site_refinement_flags_occupancy
_atom_site_disorder_assembly
_atom_site_disorder_group
O14 O 0.33134(13) 0.2691(2) 0.49954(5) 0.0605(5) Uani 1 1 d . . . . .
O10 O 0.16421(14) 0.65856(19) 0.37538(5) 0.0587(5) Uani 1 1 d . . . . .
N15 N 0.47986(14) 0.3653(2) 0.45744(5) 0.0403(4) Uani 1 1 d . . . . .
N8 N 0.35143(17) 0.7064(2) 0.35357(6) 0.0506(5) Uani 1 1 d . . . . .
C18 C 0.52329(17) 0.4568(2) 0.42377(6) 0.0412(5) Uani 1 1 d . . . . .
C11 C 0.33027(17) 0.5385(2) 0.41049(6) 0.0392(5) Uani 1 1 d . . . . .
C20 C 0.44791(17) 0.5449(2) 0.40085(6) 0.0399(5) Uani 1 1 d . . . . .
C9 C 0.2682(2) 0.6400(3) 0.37904(7) 0.0463(6) Uani 1 1 d . . . . .
C12 C 0.28679(18) 0.4493(3) 0.44330(6) 0.0441(5) Uani 1 1 d . . . . .
H12 H 0.208217 0.448841 0.449171 0.053 Uiso 1 1 calc R . . . .
C13 C 0.36228(17) 0.3555(3) 0.46899(7) 0.0435(5) Uani 1 1 d . . . . .
C16 C 0.55587(18) 0.2598(3) 0.48180(7) 0.0486(6) Uani 1 1 d . . . . .
H16A H 0.526230 0.242577 0.512264 0.058 Uiso 1 1 calc R . . . .
H16B H 0.632191 0.302243 0.484590 0.058 Uiso 1 1 calc R . . . .
C6 C 0.3511(2) 0.7658(3) 0.27120(7) 0.0496(6) Uani 1 1 d . . . . .
C21 C 0.46955(19) 0.6594(3) 0.36424(7) 0.0490(6) Uani 1 1 d . . . . .
H21 H 0.503796 0.611413 0.337486 0.059 Uiso 1 1 calc R . . . .
C17 C 0.5629(2) 0.1144(3) 0.45649(8) 0.0561(6) Uani 1 1 d . . . . .
H17A H 0.600513 0.129668 0.427719 0.084 Uiso 1 1 calc GR . . . .
H17B H 0.486764 0.076816 0.451362 0.084 Uiso 1 1 calc GR . . . .
H17C H 0.605916 0.044169 0.474250 0.084 Uiso 1 1 calc GR . . . .
C19 C 0.64979(18) 0.4544(3) 0.41427(8) 0.0605(7) Uani 1 1 d . . . . .
H19A H 0.689887 0.504539 0.438390 0.091 Uiso 1 1 calc GR . . . .
H19B H 0.664817 0.503705 0.385855 0.091 Uiso 1 1 calc GR . . . .
H19C H 0.675760 0.353331 0.412468 0.091 Uiso 1 1 calc GR . . . .
C7 C 0.3258(2) 0.8181(3) 0.31913(7) 0.0606(7) Uani 1 1 d . . . . .
H7A H 0.370741 0.906497 0.325375 0.073 Uiso 1 1 calc R . . . .
H7B H 0.245162 0.844834 0.321247 0.073 Uiso 1 1 calc R . . . .
C1 C 0.2846(3) 0.6557(3) 0.25190(9) 0.0702(8) Uani 1 1 d . . . . .
H1 H 0.224027 0.615116 0.268425 0.084 Uiso 1 1 calc R . . . .
C5 C 0.4399(2) 0.8246(3) 0.24615(9) 0.0707(8) Uani 1 1 d . . . . .
H5 H 0.485852 0.898804 0.258592 0.085 Uiso 1 1 calc R . . . .
C22 C 0.5440(3) 0.7899(3) 0.37898(10) 0.0778(9) Uani 1 1 d . . . . .
H22A H 0.554924 0.855959 0.353635 0.117 Uiso 1 1 calc GR . . . .
H22B H 0.617300 0.753949 0.389208 0.117 Uiso 1 1 calc GR . . . .
H22C H 0.506764 0.842216 0.403395 0.117 Uiso 1 1 calc GR . . . .
C4 C 0.4611(3) 0.7734(5) 0.20211(11) 0.0938(11) Uani 1 1 d . . . . .
H4 H 0.520963 0.813622 0.185092 0.113 Uiso 1 1 calc R . . . .
C3 C 0.3941(4) 0.6642(5) 0.18403(10) 0.1045(14) Uani 1 1 d . . . . .
H3 H 0.408300 0.629828 0.154658 0.125 Uiso 1 1 calc R . . . .
C2 C 0.3067(4) 0.6055(4) 0.20870(10) 0.0976(12) Uani 1 1 d . . . . .
H2 H 0.261433 0.530644 0.196219 0.117 Uiso 1 1 calc R . . . .

loop_
_atom_site_aniso_label
_atom_site_aniso_U_11
_atom_site_aniso_U_22
_atom_site_aniso_U_33
_atom_site_aniso_U_23
_atom_site_aniso_U_13
_atom_site_aniso_U_12
O14 0.0457(10) 0.0755(12) 0.0603(10) 0.0178(9) 0.0106(7) -0.0012(9)
O10 0.0481(10) 0.0690(12) 0.0589(10) -0.0047(8) -0.0070(7) 0.0135(9)
N15 0.0305(9) 0.0510(12) 0.0393(9) -0.0045(8) -0.0017(7) 0.0005(8)
N8 0.0595(13) 0.0500(12) 0.0425(10) -0.0011(9) 0.0023(8) 0.0052(10)
C18 0.0323(11) 0.0511(14) 0.0401(11) -0.0108(10) 0.0027(8) -0.0069(10)
C11 0.0367(12) 0.0435(13) 0.0372(10) -0.0119(9) -0.0008(8) 0.0019(10)
C20 0.0359(12) 0.0447(13) 0.0391(11) -0.0075(9) 0.0019(8) -0.0049(10)
C9 0.0512(15) 0.0478(14) 0.0400(12) -0.0130(10) 0.0005(10) 0.0039(12)
C12 0.0297(11) 0.0574(15) 0.0454(11) -0.0074(10) 0.0044(9) -0.0007(10)
C13 0.0326(12) 0.0529(15) 0.0450(12) -0.0057(10) 0.0024(8) -0.0008(10)
C16 0.0364(12) 0.0680(16) 0.0413(11) -0.0033(11) -0.0055(9) 0.0038(11)
C6 0.0581(15) 0.0466(14) 0.0441(12) 0.0039(10) 0.0006(10) 0.0086(12)
C21 0.0520(14) 0.0516(15) 0.0434(12) -0.0043(10) 0.0071(10) -0.0027(12)
C17 0.0495(14) 0.0644(17) 0.0544(14) 0.0012(12) -0.0055(10) 0.0082(12)
C19 0.0347(13) 0.0805(19) 0.0662(15) 0.0024(13) 0.0056(10) -0.0061(12)
C7 0.0821(19) 0.0485(15) 0.0512(14) 0.0000(11) 0.0014(12) 0.0098(14)
C1 0.086(2) 0.0678(19) 0.0573(15) -0.0019(14) -0.0013(13) -0.0051(16)
C5 0.0678(19) 0.075(2) 0.0692(17) 0.0114(15) 0.0073(13) 0.0028(16)
C22 0.088(2) 0.0659(19) 0.0791(18) 0.0065(15) -0.0041(15) -0.0269(17)
C4 0.098(3) 0.107(3) 0.076(2) 0.029(2) 0.0403(18) 0.034(2)
C3 0.184(4) 0.087(3) 0.0419(17) 0.0020(17) 0.010(2) 0.052(3)
C2 0.155(4) 0.080(2) 0.0576(19) -0.0114(16) -0.026(2) 0.004(2)

loop_
_atom_type_symbol
_atom_type_description
_atom_type_scat_dispersion_real
_atom_type_scat_dispersion_imag
_atom_type_scat_source
C C 0.0033 0.0016 'International Tables Vol C Tables 4.2.6.8 and 6.1.1.4'
H H 0.0000 0.0000 'International Tables Vol C Tables 4.2.6.8 and 6.1.1.4'
N N 0.0061 0.0033 'International Tables Vol C Tables 4.2.6.8 and 6.1.1.4'
O O 0.0106 0.0060 'International Tables Vol C Tables 4.2.6.8 and 6.1.1.4'

loop_
_geom_angle_atom_site_label_1
_geom_angle_atom_site_label_2
_geom_angle_atom_site_label_3
_geom_angle
_geom_angle_site_symmetry_1
_geom_angle_site_symmetry_3
_geom_angle_publ_flag
C18 N15 C13 124.27(18) . . ?
C18 N15 C16 120.58(17) . . ?
C13 N15 C16 114.98(17) . . ?
C9 N8 C21 114.94(18) . . ?
C9 N8 C7 122.5(2) . . ?
C7 N8 C21 122.51(19) . . ?
N15 C18 C19 118.9(2) . . ?
C20 C18 N15 117.72(18) . . ?
C20 C18 C19 123.4(2) . . ?
C20 C11 C9 108.93(19) . . ?
C12 C11 C20 122.3(2) . . ?
C12 C11 C9 128.7(2) . . ?
C18 C20 C11 120.5(2) . . ?
C18 C20 C21 129.95(19) . . ?
C11 C20 C21 109.59(18) . . ?
O10 C9 N8 126.5(2) . . ?
O10 C9 C11 128.1(2) . . ?
N8 C9 C11 105.36(19) . . ?
C11 C12 H12 120.2 . . ?
C11 C12 C13 119.68(19) . . ?
C13 C12 H12 120.2 . . ?
O14 C13 N15 119.60(19) . . ?
O14 C13 C12 124.89(19) . . ?
N15 C13 C12 115.51(19) . . ?
N15 C16 H16A 109.5 . . ?
N15 C16 H16B 109.5 . . ?
N15 C16 C17 110.61(17) . . ?
H16A C16 H16B 108.1 . . ?
C17 C16 H16A 109.5 . . ?
C17 C16 H16B 109.5 . . ?
C1 C6 C7 119.7(2) . . ?
C5 C6 C7 121.6(2) . . ?
C5 C6 C1 118.7(2) . . ?
N8 C21 C20 101.05(17) . . ?
N8 C21 H21 109.6 . . ?
N8 C21 C22 111.7(2) . . ?
C20 C21 H21 109.6 . . ?
C20 C21 C22 114.84(19) . . ?
C22 C21 H21 109.6 . . ?
C16 C17 H17A 109.5 . . ?
C16 C17 H17B 109.5 . . ?
C16 C17 H17C 109.5 . . ?
H17A C17 H17B 109.5 . . ?
H17A C17 H17C 109.5 . . ?
H17B C17 H17C 109.5 . . ?
C18 C19 H19A 109.5 . . ?
C18 C19 H19B 109.5 . . ?
C18 C19 H19C 109.5 . . ?
H19A C19 H19B 109.5 . . ?
H19A C19 H19C 109.5 . . ?
H19B C19 H19C 109.5 . . ?
N8 C7 C6 112.95(19) . . ?
N8 C7 H7A 109.0 . . ?
N8 C7 H7B 109.0 . . ?
C6 C7 H7A 109.0 . . ?
C6 C7 H7B 109.0 . . ?
H7A C7 H7B 107.8 . . ?
C6 C1 H1 119.6 . . ?
C2 C1 C6 120.8(3) . . ?
C2 C1 H1 119.6 . . ?
C6 C5 H5 120.0 . . ?
C6 C5 C4 120.1(3) . . ?
C4 C5 H5 120.0 . . ?
C21 C22 H22A 109.5 . . ?
C21 C22 H22B 109.5 . . ?
C21 C22 H22C 109.5 . . ?
H22A C22 H22B 109.5 . . ?
H22A C22 H22C 109.5 . . ?
H22B C22 H22C 109.5 . . ?
C5 C4 H4 120.1 . . ?
C3 C4 C5 119.9(3) . . ?
C3 C4 H4 120.1 . . ?
C4 C3 H3 119.9 . . ?
C2 C3 C4 120.2(3) . . ?
C2 C3 H3 119.9 . . ?
C1 C2 H2 119.8 . . ?
C3 C2 C1 120.4(3) . . ?
C3 C2 H2 119.8 . . ?

loop_
_geom_bond_atom_site_label_1
_geom_bond_atom_site_label_2
_geom_bond_distance
_geom_bond_site_symmetry_2
_geom_bond_publ_flag
O14 C13 1.240(3) . ?
O10 C9 1.226(3) . ?
N15 C18 1.382(3) . ?
N15 C13 1.412(3) . ?
N15 C16 1.481(3) . ?
N8 C9 1.361(3) . ?
N8 C21 1.471(3) . ?
N8 C7 1.456(3) . ?
C18 C20 1.360(3) . ?
C18 C19 1.498(3) . ?
C11 C20 1.399(3) . ?
C11 C9 1.486(3) . ?
C11 C12 1.351(3) . ?
C20 C21 1.509(3) . ?
C12 H12 0.9300 . ?
C12 C13 1.433(3) . ?
C16 H16A 0.9700 . ?
C16 H16B 0.9700 . ?
C16 C17 1.507(3) . ?
C6 C7 1.511(3) . ?
C6 C1 1.379(4) . ?
C6 C5 1.373(3) . ?
C21 H21 0.9800 . ?
C21 C22 1.523(3) . ?
C17 H17A 0.9600 . ?
C17 H17B 0.9600 . ?
C17 H17C 0.9600 . ?
C19 H19A 0.9600 . ?
C19 H19B 0.9600 . ?
C19 H19C 0.9600 . ?
C7 H7A 0.9700 . ?
C7 H7B 0.9700 . ?
C1 H1 0.9300 . ?
C1 C2 1.369(4) . ?
C5 H5 0.9300 . ?
C5 C4 1.393(4) . ?
C22 H22A 0.9600 . ?
C22 H22B 0.9600 . ?
C22 H22C 0.9600 . ?
C4 H4 0.9300 . ?
C4 C3 1.362(5) . ?
C3 H3 0.9300 . ?
C3 C2 1.355(5) . ?
C2 H2 0.9300 . ?
